data_4306005
loop_
_publ_author_name
'Rebecca J. Warr'
'Anthony C. Willis'
'S. Bruce Wild'

_publ_contact_author_address
;
Research School of Chemistry,
Australian National University,
Canberra, A. C. T. 0200, Australia
;
_publ_contact_author_email ' sbw@rsc.anu.edu.au '
_publ_contact_author_fax ' 61 2 6125 0750 '
_publ_contact_author_name ' S. Bruce Wild '
_publ_contact_author_phone ' 61 2 6125 4236 '
_publ_section_title
;
Inorganic Asymmetric Synthesis: Diastereoselective Syntheses of Mono- and
Dinuclear Complexes Containing Octahedral, Two-Bladed Propeller,
Bis(pyridine-2-aldehyde 2'-pyridylhydrazone)iron(II) Stereocenters
;
_journal_name_full 'Inorganic Chemistry'
_journal_page_first 9351
_journal_page_last 9362
_journal_paper_doi 10.1021/ic800936d
_journal_volume 47
_journal_year 2008
_chemical_compound_source
;
?
;
_chemical_formula_moiety ' C94 H84 Fe2 N16 O8 , 2(C H2 Cl2)'
_chemical_formula_sum 'C96 H88 Cl4 Fe2 N16 O8'
_chemical_formula_weight 1847.36
_chemical_name_systematic
; 
? 
;
_space_group_IT_number 15
_symmetry_cell_setting monoclinic
_symmetry_space_group_name_Hall '-C 2yc'
_symmetry_space_group_name_H-M 'C 1 2/c 1'
_atom_sites_solution_hydrogens geom
_atom_sites_solution_primary direct
_audit_creation_date 05-24-05
_audit_creation_method CRYSTALS_ver_12-03-99
_audit_update_record
;
2005-05-25 - Report on C96 H88 Cl4 Fe2 N16 O8 
             by Anthony C. Willis
             for Rebecca J. Warr and S. Bruce Wild

2005-05-25 - passes checkcif tests with minor warnings  
2008-05-20 - start to put 3 cifs together for paper

;
_cell_angle_alpha 90
_cell_angle_beta 111.6070(11)
_cell_angle_gamma 90
_cell_formula_units_Z 4
_cell_length_a 33.7536(6)
_cell_length_b 15.3817(3)
_cell_length_c 18.0814(3)
_cell_measurement_reflns_used 84638
_cell_measurement_temperature 200
_cell_measurement_theta_max 25
_cell_measurement_theta_min 3
_cell_volume 8728.0(3)
_computing_cell_refinement
; 
 Denzo/Scalepack (Otwinowski & Minor, 1996) 
;
_computing_data_collection
; 
 COLLECT (Nonius BV, 1997) 
;
_computing_data_reduction
; 
 Denzo/Scalepack (Otwinowski & Minor, 1996) 
;
_computing_molecular_graphics
; 
ORTEP-II (Johnson 1976) in teXsan (MSC, 1992-1997)
;
_computing_publication_material
; 
 CRYSTALS (Watkin et al 2003) 
;
_computing_structure_refinement
; 
 CRYSTALS (Watkin et al 2003) 
;
_computing_structure_solution
; 
 SIR92 (Altomare et al, 1994) 
;
_diffrn_ambient_temperature 200
_diffrn_measured_fraction_theta_full 0.998
_diffrn_measured_fraction_theta_max 0.998
_diffrn_measurement_device_type
; 
Nonius Kappa CCD 
;
_diffrn_measurement_method ' \f and \w scans with CCD '
_diffrn_radiation_monochromator graphite
_diffrn_radiation_type 'Mo K\a'
_diffrn_radiation_wavelength 0.71073
_diffrn_reflns_av_R_equivalents 0.05
_diffrn_reflns_limit_h_max 32
_diffrn_reflns_limit_h_min -40
_diffrn_reflns_limit_k_max 18
_diffrn_reflns_limit_k_min -18
_diffrn_reflns_limit_l_max 21
_diffrn_reflns_limit_l_min -21
_diffrn_reflns_number 66327
_diffrn_reflns_theta_full 25.014
_diffrn_reflns_theta_max 25.0
_diffrn_reflns_theta_min 2.596
_diffrn_standards_decay_% 0.00
_diffrn_standards_interval_count 0
_diffrn_standards_interval_time 0
_diffrn_standards_number 0
_exptl_absorpt_coefficient_mu 0.524
_exptl_absorpt_correction_T_max 0.957
_exptl_absorpt_correction_T_min 0.870
_exptl_absorpt_correction_type integration
_exptl_absorpt_process_details
;
via Gaussian method (Coppens, 1970) implemented in maXus (2000)
;
_exptl_crystal_colour ' black '
_exptl_crystal_density_diffrn 1.406
_exptl_crystal_density_meas ?
_exptl_crystal_description ' plate '
_exptl_crystal_F_000 3840
_exptl_crystal_size_max 0.40
_exptl_crystal_size_mid 0.30
_exptl_crystal_size_min 0.12
_refine_diff_density_max 0.52
_refine_diff_density_min -0.42
_refine_ls_extinction_method None
_refine_ls_goodness_of_fit_ref 1.1074
_refine_ls_hydrogen_treatment noref
_refine_ls_matrix_type full
_refine_ls_number_parameters 596
_refine_ls_number_reflns 5021
_refine_ls_number_restraints 49
_refine_ls_R_factor_all 0.0595
_refine_ls_R_factor_gt 0.0368
_refine_ls_shift/su_max 0.001952
_refine_ls_structure_factor_coef F
_refine_ls_weighting_details
;
 Method, part 1, Chebychev polynomial, (Watkin, 1994, Prince, 1982) 
 [weight] = 1.0/[A~0~*T~0~(x)+A~1~*T~1~(x) ... +A~n-1~]*T~n-1~(x)] 
 where A~i~ are the Chebychev coefficients listed below and x= Fcalc/Fmax 
 Method = Robust Weighting (Prince, 1982) 
 W = [weight] * [1-(deltaF/6*sigmaF)^2^]^2^ 
 A~i~ are: 
 1.97 0.823 1.66 
;
_refine_ls_weighting_scheme calc
_refine_ls_wR_factor_all 0.0484
_refine_ls_wR_factor_gt 0.0435
_refine_ls_wR_factor_ref 0.0435
_reflns_limit_h_max 37
_reflns_limit_h_min -40
_reflns_limit_k_max 18
_reflns_limit_k_min 0
_reflns_limit_l_max 21
_reflns_limit_l_min 0
_reflns_number_gt 5021
_reflns_number_total 7675
_reflns_threshold_expression I>3.00u(I)
_cod_data_source_file ic800936d_si_001_3.cif
_cod_data_source_block rjw12
_cod_depositor_comments
;
The following automatic conversions were performed:
'_symmetry_cell_setting' value 'Monoclinic' changed to 'monoclinic'
according to '/home/saulius/struct/CIF-dictionaries/cif_core.dic'
dictionary named 'cif_core.dic' version 2.4.1 from 2010-06-29.

Automatic conversion script
Id: cif_fix_enum 1527 2010-12-29 10:47:43Z saulius 
;
_cod_original_sg_symbol_H-M 'C 1 2/c 1 '
_cod_original_formula_sum ' C96 H88 Cl4 Fe2 N16 O8 '
_cod_database_code 4306005

loop_
_symmetry_equiv_pos_as_xyz
x,y,z
-x,-y,-z
x+1/2,y+1/2,z
-x+1/2,-y+1/2,-z
-x,y,-z+1/2
x,-y,z+1/2
-x+1/2,y+1/2,-z+1/2
x+1/2,-y+1/2,z+1/2

loop_
_atom_site_label
_atom_site_type_symbol
_atom_site_fract_x
_atom_site_fract_y
_atom_site_fract_z
_atom_site_U_iso_or_equiv
_atom_site_occupancy
_atom_site_adp_type
_atom_site_refinement_flags_posn
_atom_site_refinement_flags_adp
_atom_site_refinement_flags_occupancy
_atom_site_disorder_assembly
_atom_site_disorder_group
_atom_site_attached_hydrogens
Fe1 Fe 0.313702(10) 0.00362(2) 0.295155(19) 0.0284 1.0000 Uani . . . . . .
Cl1 Cl 0.36414(4) 0.24343(13) 0.62571(8) 0.0945 0.741(4) Uani D U P . . .
Cl2 Cl 0.30040(6) 0.30755(13) 0.47998(9) 0.0871 0.741(4) Uani D U P . . .
Cl11 Cl 0.3146(5) 0.2019(10) 0.5462(9) 0.1704 0.259(4) Uani D U P . . .
Cl12 Cl 0.2938(3) 0.3547(6) 0.4518(5) 0.1444 0.259(4) Uani D U P . . .
O117 O 0.38785(5) 0.07275(12) 0.16664(11) 0.0431 1.0000 Uani . . . . . .
O119 O 0.44256(6) 0.04289(12) 0.12774(12) 0.0486 1.0000 Uani . . . . . .
O217 O 0.64058(5) 0.22244(10) 0.12638(10) 0.0345 1.0000 Uani . . . . . .
O219 O 0.62171(5) 0.33423(12) 0.18691(11) 0.0444 1.0000 Uani . . . . . .
N101 N 0.25575(6) 0.01127(12) 0.29526(12) 0.0333 1.0000 Uani . . . . . .
N107 N 0.29326(6) 0.05407(14) 0.42765(12) 0.0377 1.0000 Uani . . . . . .
N108 N 0.32531(6) 0.04360(12) 0.39979(11) 0.0314 1.0000 Uani . . . . . .
N115 N 0.37912(6) 0.01602(12) 0.33218(12) 0.0311 1.0000 Uani . . . . . .
N201 N 0.68314(6) -0.11813(13) 0.16949(12) 0.0338 1.0000 Uani . . . . . .
N207 N 0.70832(7) -0.14144(14) 0.30748(14) 0.0454 1.0000 Uani . . . . . .
N208 N 0.70355(6) -0.05414(13) 0.30356(12) 0.0362 1.0000 Uani . . . . . .
N215 N 0.69623(6) 0.11056(13) 0.27783(11) 0.0311 1.0000 Uani . . . . . .
C102 C 0.21828(7) -0.00674(15) 0.23608(16) 0.0386 1.0000 Uani . . . . . .
C103 C 0.17978(8) 0.00113(18) 0.2450(2) 0.0501 1.0000 Uani . . . . . .
C104 C 0.17954(9) 0.0281(2) 0.3181(2) 0.0552 1.0000 Uani . . . . . .
C105 C 0.21671(9) 0.04531(19) 0.37964(19) 0.0495 1.0000 Uani . . . . . .
C106 C 0.25572(8) 0.03679(16) 0.36784(16) 0.0371 1.0000 Uani . . . . . .
C109 C 0.36493(8) 0.04811(15) 0.44855(14) 0.0364 1.0000 Uani . . . . . .
C110 C 0.39551(7) 0.03688(15) 0.41165(15) 0.0348 1.0000 Uani . . . . . .
C111 C 0.43914(8) 0.05014(16) 0.45345(16) 0.0424 1.0000 Uani . . . . . .
C112 C 0.46665(8) 0.04591(17) 0.41316(18) 0.0469 1.0000 Uani . . . . . .
C113 C 0.45060(8) 0.02596(17) 0.33341(18) 0.0444 1.0000 Uani . . . . . .
C114 C 0.40710(7) 0.00995(15) 0.29500(15) 0.0349 1.0000 Uani . . . . . .
C116 C 0.39208(8) -0.01002(16) 0.20766(16) 0.0403 1.0000 Uani . . . . . .
C118 C 0.41807(7) 0.09427(16) 0.13744(14) 0.0353 1.0000 Uani . . . . . .
C120 C 0.41687(7) 0.18840(16) 0.11979(15) 0.0345 1.0000 Uani . . . . . .
C121 C 0.43706(7) 0.21921(16) 0.07005(14) 0.0323 1.0000 Uani . . . . . .
C122 C 0.43728(7) 0.30751(16) 0.05582(14) 0.0332 1.0000 Uani . . . . . .
C123 C 0.45583(7) 0.35621(17) 0.00238(15) 0.0377 1.0000 Uani . . . . . .
C124 C 0.45829(9) 0.45033(17) 0.0348(2) 0.0491 1.0000 Uani . . . . . .
C125 C 0.42270(8) 0.45943(17) 0.06923(18) 0.0444 1.0000 Uani . . . . . .
C126 C 0.38040(9) 0.4909(2) 0.0062(2) 0.0565 1.0000 Uani . . . . . .
C127 C 0.43611(10) 0.5205(2) 0.1405(2) 0.0615 1.0000 Uani . . . . . .
C128 C 0.41836(7) 0.36590(16) 0.09189(15) 0.0365 1.0000 Uani . . . . . .
C129 C 0.39867(8) 0.33572(18) 0.14222(16) 0.0425 1.0000 Uani . . . . . .
C130 C 0.39781(8) 0.24738(17) 0.15560(15) 0.0397 1.0000 Uani . . . . . .
C202 C 0.67245(7) -0.15153(16) 0.09587(15) 0.0362 1.0000 Uani . . . . . .
C203 C 0.67469(8) -0.23884(17) 0.08088(18) 0.0427 1.0000 Uani . . . . . .
C204 C 0.68912(8) -0.29563(16) 0.14547(18) 0.0449 1.0000 Uani . . . . . .
C205 C 0.69980(8) -0.26412(17) 0.22089(19) 0.0460 1.0000 Uani . . . . . .
C206 C 0.69701(7) -0.17385(16) 0.23324(16) 0.0372 1.0000 Uani . . . . . .
C209 C 0.71375(8) -0.00701(17) 0.36880(15) 0.0414 1.0000 Uani . . . . . .
C210 C 0.70873(7) 0.08434(17) 0.35578(14) 0.0364 1.0000 Uani . . . . . .
C211 C 0.71622(8) 0.14382(18) 0.41804(15) 0.0429 1.0000 Uani . . . . . .
C212 C 0.71216(8) 0.23097(18) 0.40181(16) 0.0425 1.0000 Uani . . . . . .
C213 C 0.70119(7) 0.25803(17) 0.32425(16) 0.0377 1.0000 Uani . . . . . .
C214 C 0.69327(7) 0.19721(15) 0.26342(14) 0.0318 1.0000 Uani . . . . . .
C216 C 0.68471(7) 0.22878(16) 0.18050(15) 0.0338 1.0000 Uani . . . . . .
C218 C 0.61344(7) 0.28396(15) 0.13201(15) 0.0330 1.0000 Uani . . . . . .
C220 C 0.57241(7) 0.28250(15) 0.06284(15) 0.0322 1.0000 Uani . . . . . .
C221 C 0.53648(8) 0.31857(15) 0.07094(15) 0.0341 1.0000 Uani . . . . . .
C222 C 0.49844(8) 0.31992(15) 0.00586(15) 0.0329 1.0000 Uani . . . . . .
C224 C 0.42815(9) 0.3489(2) -0.08713(16) 0.0525 1.0000 Uani . . . . . .
C225 C 0.45147(8) 0.29259(16) -0.12918(16) 0.0395 1.0000 Uani . . . . . .
C226 C 0.45150(10) 0.3376(3) -0.20329(18) 0.0645 1.0000 Uani . . . . . .
C227 C 0.43072(11) 0.2027(2) -0.1472(2) 0.0700 1.0000 Uani . . . . . .
C228 C 0.49589(7) 0.28582(15) -0.06683(15) 0.0333 1.0000 Uani . . . . . .
C229 C 0.53195(8) 0.25043(17) -0.07505(15) 0.0402 1.0000 Uani . . . . . .
C230 C 0.57018(8) 0.24897(17) -0.01013(16) 0.0399 1.0000 Uani . . . . . .
C500 C 0.3144(3) 0.2269(8) 0.5529(5) 0.0806 0.741(4) Uani D U P . . .
C510 C 0.2752(8) 0.2539(15) 0.4671(16) 0.1682 0.259(4) Uani D U P . . .
H1021 H 0.21860 -0.02660 0.18364 0.0440 1.0000 Uiso R . . . . .
H1031 H 0.15254 -0.01221 0.1999 0.0563 1.0000 Uiso R . . . . .
H1041 H 0.15182 0.0348 0.3257 0.0690 1.0000 Uiso R . . . . .
H1051 H 0.21646 0.06378 0.43248 0.0632 1.0000 Uiso R . . . . .
H1091 H 0.37324 0.05856 0.50691 0.0413 1.0000 Uiso R . . . . .
H1111 H 0.45017 0.06253 0.51184 0.0468 1.0000 Uiso R . . . . .
H1121 H 0.49779 0.05715 0.44142 0.0534 1.0000 Uiso R . . . . .
H1131 H 0.47004 0.02293 0.30303 0.0539 1.0000 Uiso R . . . . .
H1161 H 0.41334 -0.04758 0.19630 0.0508 1.0000 Uiso R . . . . .
H1162 H 0.36394 -0.04046 0.19004 0.0508 1.0000 Uiso R . . . . .
H1211 H 0.45123 0.17782 0.04496 0.0395 1.0000 Uiso R . . . . .
H1241 H 0.48679 0.46073 0.0775 0.0628 1.0000 Uiso R . . . . .
H1242 H 0.45365 0.49315 -0.0093 0.0628 1.0000 Uiso R . . . . .
H1261 H 0.35838 0.4959 0.0309 0.0696 1.0000 Uiso R . . . . .
H1262 H 0.38475 0.5490 -0.0144 0.0696 1.0000 Uiso R . . . . .
H1263 H 0.37060 0.4483 -0.0386 0.0696 1.0000 Uiso R . . . . .
H1271 H 0.41257 0.5250 0.1614 0.0760 1.0000 Uiso R . . . . .
H1272 H 0.44230 0.5793 0.1239 0.0760 1.0000 Uiso R . . . . .
H1273 H 0.46226 0.4971 0.1831 0.0760 1.0000 Uiso R . . . . .
H1291 H 0.38526 0.37745 0.16846 0.0538 1.0000 Uiso R . . . . .
H1301 H 0.38339 0.22528 0.19130 0.0506 1.0000 Uiso R . . . . .
H2021 H 0.66233 -0.11077 0.04957 0.0439 1.0000 Uiso R . . . . .
H2031 H 0.66620 -0.26092 0.02515 0.0518 1.0000 Uiso R . . . . .
H2041 H 0.69164 -0.35922 0.13655 0.0533 1.0000 Uiso R . . . . .
H2051 H 0.70957 -0.30474 0.26732 0.0525 1.0000 Uiso R . . . . .
H2091 H 0.72420 -0.03331 0.42319 0.0467 1.0000 Uiso R . . . . .
H2111 H 0.72449 0.12276 0.47404 0.0496 1.0000 Uiso R . . . . .
H2121 H 0.71709 0.27427 0.44555 0.0497 1.0000 Uiso R . . . . .
H2131 H 0.69891 0.32154 0.31154 0.0445 1.0000 Uiso R . . . . .
H2161 H 0.70251 0.19368 0.15793 0.0396 1.0000 Uiso DR . . . . .
H2162 H 0.69342 0.29122 0.18365 0.0396 1.0000 Uiso R . . . . .
H2211 H 0.53805 0.34325 0.12312 0.0416 1.0000 Uiso R . . . . .
H2241 H 0.42304 0.4083 -0.11138 0.0632 1.0000 Uiso R . . . . .
H2242 H 0.40024 0.3213 -0.09359 0.0632 1.0000 Uiso R . . . . .
H2261 H 0.46666 0.3005 -0.22988 0.0773 1.0000 Uiso R . . . . .
H2262 H 0.46639 0.3948 -0.18864 0.0773 1.0000 Uiso R . . . . .
H2263 H 0.42146 0.3472 -0.24047 0.0773 1.0000 Uiso R . . . . .
H2271 H 0.44585 0.1664 -0.1744 0.0758 1.0000 Uiso R . . . . .
H2272 H 0.43264 0.1740 -0.0964 0.0758 1.0000 Uiso R . . . . .
H2273 H 0.40010 0.2090 -0.1827 0.0758 1.0000 Uiso R . . . . .
H2291 H 0.53037 0.22620 -0.12738 0.0479 1.0000 Uiso R . . . . .
H2301 H 0.59622 0.22372 -0.01579 0.0481 1.0000 Uiso R . . . . .
H5001 H 0.2927 0.2261 0.5785 0.0985 0.741 Uiso R . . . . .
H5002 H 0.3144 0.1695 0.5269 0.0985 0.741 Uiso R . . . . .
H5101 H 0.2491 0.2616 0.4800 0.1913 0.259 Uiso R . . . . .
H5102 H 0.2682 0.2179 0.4178 0.1913 0.259 Uiso DR . . . . .

loop_
_atom_site_aniso_label
_atom_site_aniso_U_11
_atom_site_aniso_U_22
_atom_site_aniso_U_33
_atom_site_aniso_U_23
_atom_site_aniso_U_13
_atom_site_aniso_U_12
Fe1 0.02516(16) 0.02826(17) 0.02987(17) -0.00247(14) 0.00796(12) 0.00039(13)
Cl1 0.0596(8) 0.1644(17) 0.0589(8) -0.0089(8) 0.0213(6) -0.0176(8)
Cl2 0.1361(14) 0.0796(11) 0.0597(8) 0.0088(7) 0.0526(9) 0.0316(9)
Cl11 0.185(8) 0.161(9) 0.141(8) 0.017(6) 0.031(6) -0.025(6)
Cl12 0.170(6) 0.119(5) 0.140(6) 0.010(4) 0.053(5) -0.004(4)
O117 0.0359(9) 0.0483(10) 0.0532(11) 0.0186(8) 0.0258(8) 0.0065(8)
O119 0.0542(11) 0.0437(10) 0.0628(12) 0.0037(9) 0.0392(10) 0.0044(9)
O217 0.0279(8) 0.0325(8) 0.0372(9) -0.0007(7) 0.0052(7) 0.0043(6)
O219 0.0358(9) 0.0466(10) 0.0437(10) -0.0099(9) 0.0063(8) 0.0042(8)
N101 0.0298(9) 0.0284(10) 0.0405(11) 0.0005(8) 0.0116(8) -0.0002(8)
N107 0.0388(11) 0.0421(11) 0.0360(11) -0.0021(9) 0.0181(9) 0.0004(9)
N108 0.0313(10) 0.0301(10) 0.0325(10) -0.0002(8) 0.0113(8) 0.0007(8)
N115 0.0278(9) 0.0269(10) 0.0366(10) 0.0030(8) 0.0095(8) 0.0011(7)
N201 0.0248(9) 0.0310(10) 0.0436(12) 0.0025(9) 0.0104(8) -0.0008(8)
N207 0.0484(13) 0.0332(11) 0.0472(13) 0.0113(10) 0.0087(10) -0.0005(9)
N208 0.0336(10) 0.0362(11) 0.0344(11) 0.0085(9) 0.0074(9) -0.0031(8)
N215 0.0244(9) 0.0356(11) 0.0318(10) 0.0001(8) 0.0086(8) -0.0022(8)
C102 0.0301(12) 0.0281(11) 0.0519(14) -0.0001(11) 0.0081(10) -0.0027(10)
C103 0.0300(12) 0.0370(13) 0.0736(19) 0.0074(14) 0.0077(12) -0.0055(11)
C104 0.0365(14) 0.0523(16) 0.084(2) 0.0109(15) 0.0302(15) 0.0012(12)
C105 0.0438(15) 0.0499(16) 0.0644(19) 0.0080(14) 0.0313(15) 0.0046(12)
C106 0.0378(13) 0.0300(11) 0.0474(15) 0.0022(11) 0.0205(12) 0.0022(10)
C109 0.0381(13) 0.0345(13) 0.0307(12) -0.0023(10) 0.0059(10) 0.0004(10)
C110 0.0308(12) 0.0279(11) 0.0396(13) 0.0032(10) 0.0058(10) 0.0008(9)
C111 0.0354(13) 0.0374(14) 0.0442(15) 0.0050(11) 0.0027(12) 0.0004(10)
C112 0.0285(12) 0.0427(15) 0.0623(19) 0.0105(13) 0.0081(12) -0.0007(11)
C113 0.0322(13) 0.0416(14) 0.0608(18) 0.0144(12) 0.0189(12) 0.0026(10)
C114 0.0317(11) 0.0284(12) 0.0467(14) 0.0103(10) 0.0169(10) 0.0030(9)
C116 0.0407(13) 0.0376(13) 0.0488(14) 0.0057(11) 0.0237(11) -0.0021(11)
C118 0.0300(11) 0.0443(13) 0.0331(12) 0.0000(10) 0.0134(10) -0.0026(10)
C120 0.0259(11) 0.0434(14) 0.0351(13) 0.0037(10) 0.0121(10) 0.0009(10)
C121 0.0271(11) 0.0396(13) 0.0320(12) 0.0006(10) 0.0131(10) 0.0029(9)
C122 0.0252(11) 0.0391(13) 0.0354(12) 0.0017(10) 0.0113(10) -0.0008(9)
C123 0.0287(12) 0.0431(14) 0.0451(14) 0.0099(11) 0.0182(10) 0.0050(10)
C124 0.0408(15) 0.0374(14) 0.079(2) 0.0088(13) 0.0335(15) 0.0050(11)
C125 0.0339(13) 0.0400(14) 0.0639(18) 0.0024(13) 0.0232(13) 0.0019(11)
C126 0.0432(15) 0.0512(17) 0.080(2) 0.0111(16) 0.0279(15) 0.0128(13)
C127 0.0522(17) 0.0483(18) 0.089(3) -0.0204(16) 0.0325(17) -0.0072(13)
C128 0.0284(12) 0.0380(13) 0.0442(14) -0.0041(11) 0.0146(10) -0.0005(10)
C129 0.0403(14) 0.0454(14) 0.0488(15) -0.0057(12) 0.0247(12) 0.0015(11)
C130 0.0375(14) 0.0481(15) 0.0409(14) 0.0014(11) 0.0234(11) 0.0008(11)
C202 0.0290(12) 0.0359(12) 0.0448(14) -0.0015(11) 0.0151(10) 0.0000(10)
C203 0.0353(13) 0.0386(14) 0.0556(17) -0.0054(12) 0.0182(12) -0.0001(11)
C204 0.0329(13) 0.0309(13) 0.0695(19) 0.0000(13) 0.0174(13) -0.0007(10)
C205 0.0344(14) 0.0346(13) 0.0622(18) 0.0076(13) 0.0098(12) -0.0002(10)
C206 0.0293(12) 0.0309(12) 0.0462(15) 0.0067(10) 0.0077(10) -0.0030(9)
C209 0.0425(13) 0.0441(14) 0.0302(12) 0.0093(12) 0.0049(10) -0.0061(11)
C210 0.0298(12) 0.0458(14) 0.0305(12) 0.0026(11) 0.0076(10) -0.0047(10)
C211 0.0361(13) 0.0568(17) 0.0310(13) -0.0006(12) 0.0067(10) -0.0038(12)
C212 0.0321(13) 0.0538(16) 0.0382(14) -0.0112(12) 0.0090(11) -0.0028(11)
C213 0.0270(12) 0.0397(13) 0.0446(14) -0.0051(11) 0.0110(10) 0.0004(10)
C214 0.0198(10) 0.0370(12) 0.0372(13) -0.0021(10) 0.0090(9) -0.0007(9)
C216 0.0241(11) 0.0368(12) 0.0381(13) 0.0030(10) 0.0089(10) 0.0009(9)
C218 0.0303(12) 0.0314(12) 0.0389(14) 0.0030(10) 0.0145(10) -0.0010(9)
C220 0.0304(12) 0.0288(11) 0.0371(13) 0.0042(10) 0.0118(10) -0.0009(9)
C221 0.0314(12) 0.0354(12) 0.0371(13) 0.0030(10) 0.0147(10) 0.0007(10)
C222 0.0299(11) 0.0321(11) 0.0408(13) 0.0047(10) 0.0176(10) -0.0014(9)
C224 0.0355(14) 0.082(2) 0.0406(15) 0.0155(14) 0.0147(12) 0.0132(14)
C225 0.0341(13) 0.0378(13) 0.0433(15) 0.0039(11) 0.0104(11) -0.0011(10)
C226 0.0412(16) 0.107(3) 0.0447(17) 0.0229(17) 0.0153(13) 0.0067(16)
C227 0.0548(19) 0.057(2) 0.078(2) -0.0038(17) 0.0005(17) -0.0096(15)
C228 0.0306(12) 0.0290(11) 0.0389(13) 0.0060(10) 0.0114(10) -0.0005(9)
C229 0.0390(14) 0.0456(14) 0.0352(13) 0.0004(11) 0.0128(11) 0.0055(11)
C230 0.0330(13) 0.0422(14) 0.0450(15) -0.0006(11) 0.0150(11) 0.0077(10)
C500 0.076(4) 0.117(6) 0.053(3) -0.001(4) 0.029(3) -0.036(4)
C510 0.188(11) 0.146(11) 0.144(11) 0.005(10) 0.030(10) -0.012(11)

loop_
_atom_type_symbol
_atom_type_scat_dispersion_real
_atom_type_scat_dispersion_imag
_atom_type_scat_Cromer_Mann_a1
_atom_type_scat_Cromer_Mann_b1
_atom_type_scat_Cromer_Mann_a2
_atom_type_scat_Cromer_Mann_b2
_atom_type_scat_Cromer_Mann_a3
_atom_type_scat_Cromer_Mann_b3
_atom_type_scat_Cromer_Mann_a4
_atom_type_scat_Cromer_Mann_b4
_atom_type_scat_Cromer_Mann_c
_atom_type_scat_source
'C   ' 0.0033 0.0016 2.3100 20.8439 1.0200 10.2075 1.5886 0.5687 0.8650 51.6512 0.2156 International_Tables_Vol_IV_Table_2.2B
'H   ' 0.0000 0.0000 0.4930 10.5109 0.3229 26.1257 0.1402 3.1424 0.0408 57.7998 0.0030 International_Tables_Vol_IV_Table_2.2B
'Cl  ' 0.1484 0.1585 11.4604 0.0104 7.1964 1.1662 6.2556 18.5194 1.6455 47.7784 -9.5574 International_Tables_Vol_IV_Table_2.2B
'Fe  ' 0.3463 0.8444 11.7695 4.7611 7.3573 0.3072 3.5222 15.3535 2.3045 76.8805 1.0369 International_Tables_Vol_IV_Table_2.2B
'N   ' 0.0061 0.0033 12.2126 0.0057 3.1322 9.8933 2.0125 28.9975 1.1663 0.5826 -11.5290 International_Tables_Vol_IV_Table_2.2B
'O   ' 0.0106 0.0060 3.0485 13.2771 2.2868 5.7011 1.5463 0.3239 0.8670 32.9089 0.2508 International_Tables_Vol_IV_Table_2.2B

loop_
_exptl_crystal_face_index_h
_exptl_crystal_face_index_k
_exptl_crystal_face_index_l
_exptl_crystal_face_perp_dist
0 1 0 0.120
-9 0 -3 0.136
1 -1 0 0.121
1 1 0 0.118
0 0 1 0.020
2 0 -3 0.073
-1 1 3 0.024

loop_
_geom_angle_atom_site_label_1
_geom_angle_site_symmetry_1
_geom_angle_atom_site_label_2
_geom_angle_site_symmetry_2
_geom_angle_atom_site_label_3
_geom_angle_site_symmetry_3
_geom_angle
_geom_angle_publ_flag
N215 5_655 Fe1 . N201 5_655 160.93(8) yes
N215 5_655 Fe1 . N208 5_655 81.31(8) yes
N201 5_655 Fe1 . N208 5_655 79.63(9) yes
N215 5_655 Fe1 . N101 . 91.47(7) yes
N201 5_655 Fe1 . N101 . 89.51(8) yes
N208 5_655 Fe1 . N101 . 93.94(8) yes
N215 5_655 Fe1 . N108 . 107.88(8) yes
N201 5_655 Fe1 . N108 . 91.03(8) yes
N208 5_655 Fe1 . N108 . 168.71(9) yes
N101 . Fe1 . N108 . 79.54(8) yes
N215 5_655 Fe1 . N115 . 92.08(7) yes
N201 5_655 Fe1 . N115 . 93.38(7) yes
N208 5_655 Fe1 . N115 . 105.73(8) yes
N101 . Fe1 . N115 . 160.32(8) yes
N108 . Fe1 . N115 . 80.95(8) yes
C116 . O117 . C118 . 117.87(18) yes
C216 . O217 . C218 . 117.31(18) yes
Fe1 . N101 . C102 . 129.09(18) yes
Fe1 . N101 . C106 . 111.77(16) yes
C102 . N101 . C106 . 119.1(2) yes
N108 . N107 . C106 . 108.58(19) yes
N107 . N108 . Fe1 . 120.64(15) yes
N107 . N108 . C109 . 120.0(2) yes
Fe1 . N108 . C109 . 118.51(16) yes
Fe1 . N115 . C110 . 109.34(15) yes
Fe1 . N115 . C114 . 133.84(16) yes
C110 . N115 . C114 . 116.80(19) yes
Fe1 5_655 N201 . C202 . 130.30(17) yes
Fe1 5_655 N201 . C206 . 111.11(16) yes
C202 . N201 . C206 . 118.4(2) yes
N208 . N207 . C206 . 109.3(2) yes
N207 . N208 . Fe1 5_655 120.51(17) yes
N207 . N208 . C209 . 120.9(2) yes
Fe1 5_655 N208 . C209 . 118.45(17) yes
Fe1 5_655 N215 . C210 . 109.82(16) yes
Fe1 5_655 N215 . C214 . 132.85(16) yes
C210 . N215 . C214 . 117.3(2) yes
N101 . C102 . C103 . 122.7(3) yes
N101 . C102 . H1021 . 118.664 no
C103 . C102 . H1021 . 118.664 no
C102 . C103 . C104 . 118.4(3) yes
C102 . C103 . H1031 . 120.797 no
C104 . C103 . H1031 . 120.796 no
C103 . C104 . C105 . 120.6(3) yes
C103 . C104 . H1041 . 119.690 no
C105 . C104 . H1041 . 119.690 no
C104 . C105 . C106 . 119.2(3) yes
C104 . C105 . H1051 . 120.411 no
C106 . C105 . H1051 . 120.411 no
C105 . C106 . N101 . 120.0(2) yes
C105 . C106 . N107 . 120.7(2) yes
N101 . C106 . N107 . 119.3(2) yes
N108 . C109 . C110 . 114.5(2) yes
N108 . C109 . H1091 . 122.760 no
C110 . C109 . H1091 . 122.760 no
C109 . C110 . N115 . 115.7(2) yes
C109 . C110 . C111 . 121.8(2) yes
N115 . C110 . C111 . 122.5(2) yes
C110 . C111 . C112 . 119.2(3) yes
C110 . C111 . H1111 . 120.412 no
C112 . C111 . H1111 . 120.412 no
C111 . C112 . C113 . 118.9(2) yes
C111 . C112 . H1121 . 120.548 no
C113 . C112 . H1121 . 120.548 no
C112 . C113 . C114 . 119.8(3) yes
C112 . C113 . H1131 . 120.092 no
C114 . C113 . H1131 . 120.093 no
C113 . C114 . N115 . 122.8(2) yes
C113 . C114 . C116 . 116.5(2) yes
N115 . C114 . C116 . 120.7(2) yes
C114 . C116 . O117 . 106.8(2) yes
C114 . C116 . H1161 . 110.135 no
O117 . C116 . H1161 . 110.135 no
C114 . C116 . H1162 . 110.135 no
O117 . C116 . H1162 . 110.135 no
H1161 . C116 . H1162 . 109.467 no
O117 . C118 . O119 . 123.7(2) yes
O117 . C118 . C120 . 111.1(2) yes
O119 . C118 . C120 . 125.3(2) yes
C118 . C120 . C121 . 119.3(2) yes
C118 . C120 . C130 . 121.0(2) yes
C121 . C120 . C130 . 119.6(2) yes
C120 . C121 . C122 . 119.4(2) yes
C120 . C121 . H1211 . 120.313 no
C122 . C121 . H1211 . 120.313 no
C121 . C122 . C123 . 129.1(2) yes
C121 . C122 . C128 . 120.7(2) yes
C123 . C122 . C128 . 110.2(2) yes
C122 . C123 . C124 . 101.3(2) yes
C122 . C123 . C222 . 113.3(2) yes
C124 . C123 . C222 . 114.1(2) yes
C122 . C123 . C224 . 113.3(2) yes
C124 . C123 . C224 . 113.0(2) yes
C222 . C123 . C224 . 102.4(2) yes
C123 . C124 . C125 . 107.1(2) yes
C123 . C124 . H1241 . 110.061 no
C125 . C124 . H1241 . 110.060 no
C123 . C124 . H1242 . 110.061 no
C125 . C124 . H1242 . 110.061 no
H1241 . C124 . H1242 . 109.467 no
C124 . C125 . C126 . 112.1(3) yes
C124 . C125 . C127 . 111.3(2) yes
C126 . C125 . C127 . 109.8(2) yes
C124 . C125 . C128 . 100.89(19) yes
C126 . C125 . C128 . 110.0(2) yes
C127 . C125 . C128 . 112.6(3) yes
C125 . C126 . H1261 . 109.466 no
C125 . C126 . H1262 . 109.467 no
H1261 . C126 . H1262 . 109.476 no
C125 . C126 . H1263 . 109.467 no
H1261 . C126 . H1263 . 109.475 no
H1262 . C126 . H1263 . 109.476 no
C125 . C127 . H1271 . 109.467 no
C125 . C127 . H1272 . 109.467 no
H1271 . C127 . H1272 . 109.475 no
C125 . C127 . H1273 . 109.467 no
H1271 . C127 . H1273 . 109.476 no
H1272 . C127 . H1273 . 109.476 no
C125 . C128 . C122 . 112.2(2) yes
C125 . C128 . C129 . 127.6(2) yes
C122 . C128 . C129 . 120.2(2) yes
C128 . C129 . C130 . 119.3(2) yes
C128 . C129 . H1291 . 120.364 no
C130 . C129 . H1291 . 120.364 no
C120 . C130 . C129 . 120.8(2) yes
C120 . C130 . H1301 . 119.579 no
C129 . C130 . H1301 . 119.580 no
N201 . C202 . C203 . 123.5(2) yes
N201 . C202 . H2021 . 118.233 no
C203 . C202 . H2021 . 118.234 no
C202 . C203 . C204 . 118.3(3) yes
C202 . C203 . H2031 . 120.874 no
C204 . C203 . H2031 . 120.874 no
C203 . C204 . C205 . 119.8(2) yes
C203 . C204 . H2041 . 120.115 no
C205 . C204 . H2041 . 120.115 no
C204 . C205 . C206 . 119.9(3) yes
C204 . C205 . H2051 . 120.072 no
C206 . C205 . H2051 . 120.072 no
C205 . C206 . N201 . 120.1(2) yes
C205 . C206 . N207 . 120.6(2) yes
N201 . C206 . N207 . 119.3(2) yes
N208 . C209 . C210 . 114.8(2) yes
N208 . C209 . H2091 . 122.620 no
C210 . C209 . H2091 . 122.620 no
C209 . C210 . N215 . 115.6(2) yes
C209 . C210 . C211 . 122.5(2) yes
N215 . C210 . C211 . 122.0(2) yes
C210 . C211 . C212 . 119.6(2) yes
C210 . C211 . H2111 . 120.208 no
C212 . C211 . H2111 . 120.208 no
C211 . C212 . C213 . 118.9(2) yes
C211 . C212 . H2121 . 120.562 no
C213 . C212 . H2121 . 120.562 no
C212 . C213 . C214 . 120.2(2) yes
C212 . C213 . H2131 . 119.905 no
C214 . C213 . H2131 . 119.905 no
C213 . C214 . N215 . 122.0(2) yes
C213 . C214 . C216 . 118.8(2) yes
N215 . C214 . C216 . 119.0(2) yes
C214 . C216 . O217 . 115.09(18) yes
C214 . C216 . H2161 . 108.051 no
O217 . C216 . H2161 . 108.050 no
C214 . C216 . H2162 . 108.051 no
O217 . C216 . H2162 . 108.050 no
H2161 . C216 . H2162 . 109.466 no
O217 . C218 . O219 . 123.7(2) yes
O217 . C218 . C220 . 112.0(2) yes
O219 . C218 . C220 . 124.3(2) yes
C218 . C220 . C221 . 119.0(2) yes
C218 . C220 . C230 . 120.8(2) yes
C221 . C220 . C230 . 120.2(2) yes
C220 . C221 . C222 . 119.2(2) yes
C220 . C221 . H2211 . 120.392 no
C222 . C221 . H2211 . 120.392 no
C123 . C222 . C221 . 127.3(2) yes
C123 . C222 . C228 . 111.8(2) yes
C221 . C222 . C228 . 120.9(2) yes
C123 . C224 . C225 . 109.6(2) yes
C123 . C224 . H2241 . 109.453 no
C225 . C224 . H2241 . 109.452 no
C123 . C224 . H2242 . 109.452 no
C225 . C224 . H2242 . 109.452 no
H2241 . C224 . H2242 . 109.467 no
C224 . C225 . C226 . 110.3(2) yes
C224 . C225 . C227 . 109.6(3) yes
C226 . C225 . C227 . 112.0(3) yes
C224 . C225 . C228 . 102.5(2) yes
C226 . C225 . C228 . 111.7(2) yes
C227 . C225 . C228 . 110.3(2) yes
C225 . C226 . H2261 . 109.467 no
C225 . C226 . H2262 . 109.466 no
H2261 . C226 . H2262 . 109.475 no
C225 . C226 . H2263 . 109.467 no
H2261 . C226 . H2263 . 109.476 no
H2262 . C226 . H2263 . 109.476 no
C225 . C227 . H2271 . 109.467 no
C225 . C227 . H2272 . 109.467 no
H2271 . C227 . H2272 . 109.476 no
C225 . C227 . H2273 . 109.467 no
H2271 . C227 . H2273 . 109.475 no
H2272 . C227 . H2273 . 109.476 no
C225 . C228 . C222 . 112.3(2) yes
C225 . C228 . C229 . 127.9(2) yes
C222 . C228 . C229 . 119.8(2) yes
C228 . C229 . C230 . 119.6(2) yes
C228 . C229 . H2291 . 120.213 no
C230 . C229 . H2291 . 120.213 no
C220 . C230 . C229 . 120.3(2) yes
C220 . C230 . H2301 . 119.859 no
C229 . C230 . H2301 . 119.859 no
Cl2 . C500 . Cl1 . 112.8(5) yes
Cl2 . C500 . H5001 . 108.632 no
Cl1 . C500 . H5001 . 108.633 no
Cl2 . C500 . H5002 . 108.638 no
Cl1 . C500 . H5002 . 108.639 no
H5001 . C500 . H5002 . 109.467 no
Cl11 . C510 . Cl12 . 109.3(12) yes
Cl11 . C510 . H5101 . 109.470 no
Cl12 . C510 . H5101 . 109.480 no
Cl11 . C510 . H5102 . 109.561 no
Cl12 . C510 . H5102 . 109.563 no
H5101 . C510 . H5102 . 109.467 no

loop_
_geom_bond_atom_site_label_1
_geom_bond_site_symmetry_1
_geom_bond_atom_site_label_2
_geom_bond_site_symmetry_2
_geom_bond_distance
_geom_bond_publ_flag
Fe1 . N215 5_655 2.058(2) yes
Fe1 . N201 5_655 1.969(2) yes
Fe1 . N208 5_655 1.884(2) yes
Fe1 . N101 . 1.9604(19) yes
Fe1 . N108 . 1.8881(19) yes
Fe1 . N115 . 2.0667(18) yes
Cl1 . C500 . 1.730(9) yes
Cl2 . C500 . 1.743(10) yes
Cl11 . C510 . 1.747(17) yes
Cl12 . C510 . 1.732(17) yes
O117 . C116 . 1.454(3) yes
O117 . C118 . 1.351(3) yes
O119 . C118 . 1.202(3) yes
O217 . C216 . 1.453(3) yes
O217 . C218 . 1.347(3) yes
O219 . C218 . 1.207(3) yes
N101 . C102 . 1.351(3) yes
N101 . C106 . 1.370(3) yes
N107 . N108 . 1.360(3) yes
N107 . C106 . 1.355(3) yes
N108 . C109 . 1.305(3) yes
N115 . C110 . 1.374(3) yes
N115 . C114 . 1.349(3) yes
N201 . C202 . 1.346(3) yes
N201 . C206 . 1.373(3) yes
N207 . N208 . 1.351(3) yes
N207 . C206 . 1.349(4) yes
N208 . C209 . 1.318(3) yes
N215 . C210 . 1.375(3) yes
N215 . C214 . 1.355(3) yes
C102 . C103 . 1.372(4) yes
C102 . H1021 . 1.000 no
C103 . C104 . 1.389(5) yes
C103 . H1031 . 1.000 no
C104 . C105 . 1.361(4) yes
C104 . H1041 . 1.000 no
C105 . C106 . 1.415(4) yes
C105 . H1051 . 1.000 no
C109 . C110 . 1.431(4) yes
C109 . H1091 . 1.000 no
C110 . C111 . 1.401(3) yes
C111 . C112 . 1.377(4) yes
C111 . H1111 . 1.000 no
C112 . C113 . 1.376(4) yes
C112 . H1121 . 1.000 no
C113 . C114 . 1.395(3) yes
C113 . H1131 . 1.000 no
C114 . C116 . 1.502(4) yes
C116 . H1161 . 1.000 no
C116 . H1162 . 1.000 no
C118 . C120 . 1.480(4) yes
C120 . C121 . 1.396(3) yes
C120 . C130 . 1.401(3) yes
C121 . C122 . 1.383(3) yes
C121 . H1211 . 1.000 no
C122 . C123 . 1.527(3) yes
C122 . C128 . 1.395(3) yes
C123 . C124 . 1.552(4) yes
C123 . C222 . 1.522(3) yes
C123 . C224 . 1.546(4) yes
C124 . C125 . 1.550(4) yes
C124 . H1241 . 1.000 no
C124 . H1242 . 1.000 no
C125 . C126 . 1.540(4) yes
C125 . C127 . 1.523(4) yes
C125 . C128 . 1.518(4) yes
C126 . H1261 . 1.000 no
C126 . H1262 . 1.000 no
C126 . H1263 . 1.000 no
C127 . H1271 . 1.000 no
C127 . H1272 . 1.000 no
C127 . H1273 . 1.000 no
C128 . C129 . 1.390(4) yes
C129 . C130 . 1.382(4) yes
C129 . H1291 . 1.000 no
C130 . H1301 . 1.000 no
C202 . C203 . 1.378(4) yes
C202 . H2021 . 1.000 no
C203 . C204 . 1.395(4) yes
C203 . H2031 . 1.000 no
C204 . C205 . 1.365(4) yes
C204 . H2041 . 1.000 no
C205 . C206 . 1.415(4) yes
C205 . H2051 . 1.000 no
C209 . C210 . 1.424(4) yes
C209 . H2091 . 1.000 no
C210 . C211 . 1.400(4) yes
C211 . C212 . 1.368(4) yes
C211 . H2111 . 1.000 no
C212 . C213 . 1.376(4) yes
C212 . H2121 . 1.000 no
C213 . C214 . 1.393(3) yes
C213 . H2131 . 1.000 no
C214 . C216 . 1.499(3) yes
C216 . H2161 . 1.000 no
C216 . H2162 . 1.000 no
C218 . C220 . 1.486(3) yes
C220 . C221 . 1.390(3) yes
C220 . C230 . 1.392(4) yes
C221 . C222 . 1.386(4) yes
C221 . H2211 . 1.000 no
C222 . C228 . 1.388(4) yes
C224 . C225 . 1.546(4) yes
C224 . H2241 . 1.000 no
C224 . H2242 . 1.000 no
C225 . C226 . 1.508(4) yes
C225 . C227 . 1.530(4) yes
C225 . C228 . 1.512(3) yes
C226 . H2261 . 1.000 no
C226 . H2262 . 1.000 no
C226 . H2263 . 1.000 no
C227 . H2271 . 1.000 no
C227 . H2272 . 1.000 no
C227 . H2273 . 1.000 no
C228 . C229 . 1.390(3) yes
C229 . C230 . 1.388(4) yes
C229 . H2291 . 1.000 no
C230 . H2301 . 1.000 no
C500 . C510 . 1.68(3) yes
C500 . H5001 . 1.000 no
C500 . H5002 . 1.000 no
C510 . H5101 . 1.000 no
C510 . H5102 . 1.000 no

loop_
_geom_contact_atom_site_label_1
_geom_contact_atom_site_label_2
_geom_contact_distance
_geom_contact_site_symmetry_1
_geom_contact_site_symmetry_2
_geom_contact_publ_flag
Cl1 N207 3.475(3) . 2_656 no
Cl1 C230 3.564(4) . 5_655 no
Cl2 C510 3.18(3) . 4_556 no
Cl2 C216 3.349(4) . 5_655 no
Cl2 O217 3.493(3) . 5_655 no
Cl2 N207 3.587(2) . 3_455 no
Cl11 N107 3.02(2) . . no
Cl11 C510 3.03(3) . 4_556 no
Cl11 N207 3.16(2) . 2_656 no
Cl12 N207 3.097(8) . 3_455 no
Cl12 C209 3.330(9) . 3_455 no
Cl12 C216 3.36(1) . 5_655 no
Cl12 N208 3.524(8) . 3_455 no
Cl12 C105 3.55(1) . 4_556 no
Cl12 C510 3.59(3) . 4_556 no
O119 C111 3.424(4) . 6_554 no
O219 C103 3.165(3) . 3 no
N107 C510 3.26(2) . . no
N107 C500 3.39(1) . . no
N207 C500 3.18(1) . 2_656 no
N207 C510 3.35(2) . 3_545 no
C111 C112 3.530(3) . 2_656 no
C112 C112 3.423(5) . 2_656 no
C114 C227 3.437(4) . 6 no
C127 C226 3.454(5) . 6_565 no
C205 C214 3.565(4) . 7_645 no
C212 C212 3.577(5) . 4_656 no
C216 C510 3.43(3) . 5_655 no
C500 C510 2.93(3) . 4_556 no
C510 C510 2.41(6) . 4_556 no

loop_
_geom_torsion_atom_site_label_1
_geom_torsion_atom_site_label_2
_geom_torsion_atom_site_label_3
_geom_torsion_atom_site_label_4
_geom_torsion_site_symmetry_1
_geom_torsion_site_symmetry_2
_geom_torsion_site_symmetry_3
_geom_torsion_site_symmetry_4
_geom_torsion
_geom_torsion_publ_flag
Fe1 N101 C102 C103 . . . . 179.5(2) no
Fe1 N101 C106 N107 . . . . 0.8(3) no
Fe1 N101 C106 C105 . . . . -179.5(2) no
Fe1 N108 N107 C106 . . . . -3.7(3) no
Fe1 N108 C109 C110 . . . . 11.0(3) no
Fe1 N115 C110 C109 . . . . -2.2(2) no
Fe1 N115 C110 C111 . . . . -179.5(2) no
Fe1 N115 C114 C113 . . . . 176.5(2) no
Fe1 N115 C114 C116 . . . . -0.1(3) no
Fe1 N201 C202 C203 . 5_655 5_655 5_655 175.1(2) no
Fe1 N201 C206 N207 . 5_655 5_655 5_655 3.2(3) no
Fe1 N201 C206 C205 . 5_655 5_655 5_655 -176.1(2) no
Fe1 N208 N207 C206 . 5_655 5_655 5_655 -3.0(3) no
Fe1 N208 C209 C210 . 5_655 5_655 5_655 2.3(3) no
Fe1 N215 C210 C209 . 5_655 5_655 5_655 2.6(3) no
Fe1 N215 C210 C211 . 5_655 5_655 5_655 -177.7(2) no
Fe1 N215 C214 C213 . 5_655 5_655 5_655 179.0(2) no
Fe1 N215 C214 C216 . 5_655 5_655 5_655 -6.1(3) no
O117 C116 C114 N115 . . . . 96.3(3) no
O117 C116 C114 C113 . . . . -80.5(3) no
O117 C118 C120 C121 . . . . -162.7(2) no
O117 C118 C120 C130 . . . . 20.8(3) no
O119 C118 O117 C116 . . . . 16.8(3) no
O119 C118 C120 C121 . . . . 17.6(3) no
O119 C118 C120 C130 . . . . -158.9(2) no
O217 C216 C214 N215 . . . . 78.6(3) no
O217 C216 C214 C213 . . . . -106.4(2) no
O217 C218 C220 C221 . . . . 157.9(2) no
O217 C218 C220 C230 . . . . -24.9(3) no
O219 C218 O217 C216 . . . . -13.0(4) no
O219 C218 C220 C221 . . . . -22.2(4) no
O219 C218 C220 C230 . . . . 155.0(3) no
N101 Fe1 N108 N107 . . . . 3.4(2) no
N101 Fe1 N108 C109 . . . . 173.0(2) no
N101 Fe1 N115 C110 . . . . 13.5(3) no
N101 Fe1 N115 C114 . . . . -164.7(2) no
N101 Fe1 N201 C202 . . 5_655 5_655 -84.9(2) no
N101 Fe1 N201 C206 . . 5_655 5_655 90.6(2) no
N101 Fe1 N208 N207 . . 5_655 5_655 -85.0(2) no
N101 Fe1 N208 C209 . . 5_655 5_655 90.2(2) no
N101 Fe1 N215 C210 . . 5_655 5_655 -94.9(2) no
N101 Fe1 N215 C214 . . 5_655 5_655 84.2(2) no
N101 C102 C103 C104 . . . . -0.5(4) no
N101 C106 N107 N108 . . . . 1.6(3) no
N101 C106 C105 C104 . . . . -0.2(4) no
N107 N108 Fe1 N115 . . . . -179.2(2) no
N107 N108 Fe1 N201 . . . 5_655 -85.9(2) no
N107 N108 Fe1 N208 . . . 5_655 -52.0(5) no
N107 N108 Fe1 N215 . . . 5_655 91.6(2) no
N107 N108 C109 C110 . . . . -179.4(2) no
N107 C106 N101 C102 . . . . 179.3(2) no
N107 C106 C105 C104 . . . . 179.5(3) no
N108 Fe1 N101 C102 . . . . 179.6(2) no
N108 Fe1 N101 C106 . . . . -2.1(2) no
N108 Fe1 N115 C110 . . . . 6.0(1) no
N108 Fe1 N115 C114 . . . . -172.2(2) no
N108 Fe1 N201 C202 . . 5_655 5_655 -5.3(2) no
N108 Fe1 N201 C206 . . 5_655 5_655 170.1(2) no
N108 Fe1 N208 N207 . . 5_655 5_655 -30.8(5) no
N108 Fe1 N208 C209 . . 5_655 5_655 144.5(4) no
N108 Fe1 N215 C210 . . 5_655 5_655 -174.4(2) no
N108 Fe1 N215 C214 . . 5_655 5_655 4.7(2) no
N108 N107 C106 C105 . . . . -178.0(2) no
N108 C109 C110 N115 . . . . -5.1(3) no
N108 C109 C110 C111 . . . . 172.2(2) no
N115 Fe1 N101 C102 . . . . 172.0(2) no
N115 Fe1 N101 C106 . . . . -9.7(3) no
N115 Fe1 N108 C109 . . . . -9.6(2) no
N115 Fe1 N201 C202 . . 5_655 5_655 75.7(2) no
N115 Fe1 N201 C206 . . 5_655 5_655 -108.9(2) no
N115 Fe1 N208 N207 . . 5_655 5_655 94.4(2) no
N115 Fe1 N208 C209 . . 5_655 5_655 -90.4(2) no
N115 Fe1 N215 C210 . . 5_655 5_655 104.5(2) no
N115 Fe1 N215 C214 . . 5_655 5_655 -76.4(2) no
N115 C110 C111 C112 . . . . 2.9(4) no
N115 C114 C113 C112 . . . . 2.4(4) no
N201 Fe1 N101 C102 . 5_655 5_655 5_655 -89.3(2) no
N201 Fe1 N101 C106 . 5_655 5_655 5_655 89.0(2) no
N201 Fe1 N108 C109 . 5_655 5_655 5_655 83.7(2) no
N201 Fe1 N115 C110 . 5_655 5_655 5_655 -84.5(2) no
N201 Fe1 N115 C114 . 5_655 5_655 5_655 97.3(2) no
N201 Fe1 N208 N207 . 5_655 . . 3.8(2) no
N201 Fe1 N208 C209 . 5_655 . . 179.0(2) no
N201 Fe1 N215 C210 . 5_655 . . -2.1(4) no
N201 Fe1 N215 C214 . 5_655 . . 177.0(2) no
N201 C202 C203 C204 . . . . -0.5(4) no
N201 C206 N207 N208 . . . . -0.4(3) no
N201 C206 C205 C204 . . . . 0.7(4) no
N207 N208 Fe1 N215 . . 5_655 . -175.9(2) no
N207 N208 C209 C210 . . . . 177.5(2) no
N207 C206 N201 C202 . . . . 179.2(2) no
N207 C206 C205 C204 . . . . -178.6(3) no
N208 Fe1 N101 C102 . 5_655 5_655 5_655 -9.7(2) no
N208 Fe1 N101 C106 . 5_655 5_655 5_655 168.6(2) no
N208 Fe1 N108 C109 . 5_655 5_655 5_655 117.6(4) no
N208 Fe1 N115 C110 . 5_655 5_655 5_655 -164.7(1) no
N208 Fe1 N115 C114 . 5_655 5_655 5_655 17.1(2) no
N208 Fe1 N201 C202 . 5_655 . . -179.0(2) no
N208 Fe1 N201 C206 . 5_655 . . -3.5(2) no
N208 Fe1 N215 C210 . 5_655 . . -1.1(2) no
N208 Fe1 N215 C214 . 5_655 . . 178.0(2) no
N208 N207 C206 C205 . . . . 178.9(2) no
N208 C209 C210 N215 . . . . -3.3(3) no
N208 C209 C210 C211 . . . . 177.0(2) no
N215 Fe1 N101 C102 . 5_655 5_655 5_655 71.7(2) no
N215 Fe1 N101 C106 . 5_655 5_655 5_655 -110.1(2) no
N215 Fe1 N108 C109 . 5_655 5_655 5_655 -98.9(2) no
N215 Fe1 N115 C110 . 5_655 5_655 5_655 113.7(2) no
N215 Fe1 N115 C114 . 5_655 5_655 5_655 -64.5(2) no
N215 Fe1 N201 C202 . 5_655 . . -178.0(2) no
N215 Fe1 N201 C206 . 5_655 . . -2.5(4) no
N215 Fe1 N208 C209 . 5_655 . . -0.7(2) no
N215 C210 C211 C212 . . . . -1.7(4) no
N215 C214 C213 C212 . . . . -0.4(4) no
C102 N101 C106 C105 . . . . -1.0(3) no
C102 C103 C104 C105 . . . . -0.7(4) no
C103 C102 N101 C106 . . . . 1.4(4) no
C103 C104 C105 C106 . . . . 1.1(4) no
C106 N107 N108 C109 . . . . -173.1(2) no
C109 C110 N115 C114 . . . . 176.3(2) no
C109 C110 C111 C112 . . . . -174.3(2) no
C110 N115 C114 C113 . . . . -1.6(3) no
C110 N115 C114 C116 . . . . -178.2(2) no
C110 C111 C112 C113 . . . . -2.1(4) no
C111 C110 N115 C114 . . . . -1.0(3) no
C111 C112 C113 C114 . . . . -0.4(4) no
C112 C113 C114 C116 . . . . 179.1(2) no
C114 C116 O117 C118 . . . . 104.7(2) no
C116 O117 C118 C120 . . . . -162.9(2) no
C118 C120 C121 C122 . . . . -177.7(2) no
C118 C120 C130 C129 . . . . 176.6(2) no
C120 C121 C122 C123 . . . . -178.0(2) no
C120 C121 C122 C128 . . . . 1.3(3) no
C120 C130 C129 C128 . . . . 0.7(3) no
C121 C120 C130 C129 . . . . 0.1(3) no
C121 C122 C123 C124 . . . . -162.4(2) no
C121 C122 C123 C222 . . . . -39.8(3) no
C121 C122 C123 C224 . . . . 76.3(3) no
C121 C122 C128 C125 . . . . 179.2(2) no
C121 C122 C128 C129 . . . . -0.6(3) no
C122 C121 C120 C130 . . . . -1.1(3) no
C122 C123 C124 C125 . . . . -28.1(2) no
C122 C123 C222 C221 . . . . -64.3(3) no
C122 C123 C222 C228 . . . . 115.7(2) no
C122 C123 C224 C225 . . . . -110.7(3) no
C122 C128 C125 C124 . . . . -16.1(2) no
C122 C128 C125 C126 . . . . 102.4(3) no
C122 C128 C125 C127 . . . . -134.9(2) no
C122 C128 C129 C130 . . . . -0.5(3) no
C123 C122 C128 C125 . . . . -1.4(2) no
C123 C122 C128 C129 . . . . 178.9(2) no
C123 C124 C125 C126 . . . . -89.8(3) no
C123 C124 C125 C127 . . . . 146.9(2) no
C123 C124 C125 C128 . . . . 27.2(2) no
C123 C222 C221 C220 . . . . -180.0(2) no
C123 C222 C228 C225 . . . . -0.9(3) no
C123 C222 C228 C229 . . . . 179.4(2) no
C123 C224 C225 C226 . . . . -131.2(2) no
C123 C224 C225 C227 . . . . 105.0(3) no
C123 C224 C225 C228 . . . . -12.2(3) no
C124 C123 C122 C128 . . . . 18.2(2) no
C124 C123 C222 C221 . . . . 50.9(4) no
C124 C123 C222 C228 . . . . -129.1(3) no
C124 C123 C224 C225 . . . . 134.8(3) no
C124 C125 C128 C129 . . . . 163.6(2) no
C125 C124 C123 C222 . . . . -150.2(2) no
C125 C124 C123 C224 . . . . 93.5(3) no
C125 C128 C129 C130 . . . . 179.8(2) no
C126 C125 C128 C129 . . . . -77.9(3) no
C127 C125 C128 C129 . . . . 44.9(3) no
C128 C122 C123 C222 . . . . 140.8(2) no
C128 C122 C123 C224 . . . . -103.1(2) no
C202 N201 C206 C205 . . . . -0.0(4) no
C202 C203 C204 C205 . . . . 1.2(4) no
C203 C202 N201 C206 . . . . -0.0(4) no
C203 C204 C205 C206 . . . . -1.3(4) no
C206 N207 N208 C209 . . . . -178.1(2) no
C209 C210 N215 C214 . . . . -176.6(2) no
C209 C210 C211 C212 . . . . 177.9(3) no
C210 N215 C214 C213 . . . . -1.9(4) no
C210 N215 C214 C216 . . . . 173.0(2) no
C210 C211 C212 C213 . . . . -0.7(4) no
C211 C210 N215 C214 . . . . 3.0(4) no
C211 C212 C213 C214 . . . . 1.7(4) no
C212 C213 C214 C216 . . . . -175.3(2) no
C214 C216 O217 C218 . . . . 78.8(3) no
C216 O217 C218 C220 . . . . 166.9(2) no
C218 C220 C221 C222 . . . . 177.9(2) no
C218 C220 C230 C229 . . . . -178.0(2) no
C220 C221 C222 C228 . . . . 0.0(4) no
C220 C230 C229 C228 . . . . 0.2(4) no
C221 C220 C230 C229 . . . . -0.7(4) no
C221 C222 C123 C224 . . . . 173.3(3) no
C221 C222 C228 C225 . . . . 179.1(2) no
C221 C222 C228 C229 . . . . -0.6(4) no
C222 C123 C224 C225 . . . . 11.7(3) no
C222 C221 C220 C230 . . . . 0.6(4) no
C222 C228 C225 C224 . . . . 8.1(3) no
C222 C228 C225 C226 . . . . 126.2(3) no
C222 C228 C225 C227 . . . . -108.5(3) no
C222 C228 C229 C230 . . . . 0.5(4) no
C224 C123 C222 C228 . . . . -6.7(3) no
C224 C225 C228 C229 . . . . -172.3(3) no
C225 C228 C229 C230 . . . . -179.1(3) no
C226 C225 C228 C229 . . . . -54.2(4) no
C227 C225 C228 C229 . . . . 71.1(4) no
